data_7010064
loop_
_publ_author_name
'Sun, Bai-Wang'
'Gao, Song'
'Ma, Bao-Qing'
'Niu, De-Zhong'
'Wang, Zhe-Ming'

_publ_section_title
;
 Syntheses, structures and magnetic properties of three-dimensional
 co-ordination polymers constructed by dimer subunits
;
_journal_issue 22
_journal_name_full 'Journal of the Chemical Society, Dalton Transactions'
_journal_page_first 4187
_journal_paper_doi 10.1039/b005612j
_journal_year 2000
_chemical_formula_sum 'C9 H6 N8 Ni O'
_chemical_formula_weight 300.93
_chemical_name_systematic
; 
 ? 
;
_space_group_IT_number 14
_symmetry_cell_setting monoclinic
_symmetry_space_group_name_Hall '-P 2yn'
_symmetry_space_group_name_H-M 'P 1 21/n 1'
_atom_sites_solution_hydrogens geom
_atom_sites_solution_primary direct
_atom_sites_solution_secondary difmap
_audit_creation_method SHELXL-97
_cell_angle_alpha 90.00
_cell_angle_beta 94.610(3)
_cell_angle_gamma 90.00
_cell_formula_units_Z 4
_cell_length_a 9.7889(5)
_cell_length_b 11.7071(6)
_cell_length_c 10.5283(4)
_cell_measurement_reflns_used 21191
_cell_measurement_temperature 293(2)
_cell_measurement_theta_max 27.85
_cell_measurement_theta_min 2.61
_cell_volume 1202.64(10)
_computing_cell_refinement 'HKL Scalepack (Otwinowski & Minor, 1997)'
_computing_data_collection 'KappaCCD (Nonius B. V., 1998)'
_computing_data_reduction 'HKL Denzo (Otwinowski & Minor, 1997) & maXus (Mackay et al., 1998)'
_computing_molecular_graphics 'Bruker SHELXTL V5.1 (Sheldrick, 1998)'
_computing_publication_material 'SHELXL-97 (Sheldrick, 1997)'
_computing_structure_refinement 'SHELXL-97 (Sheldrick, 1997)'
_computing_structure_solution 'SHELXS-97 (Sheldrick, 1990)'
_diffrn_ambient_temperature 293(2)
_diffrn_detector_area_resol_mean 0.76
_diffrn_measured_fraction_theta_full 0.998
_diffrn_measured_fraction_theta_max 0.998
_diffrn_measurement_device_type 'NONIUS KappaCCD'
_diffrn_measurement_method CCD
_diffrn_radiation_monochromator graphite
_diffrn_radiation_source 'fine-focus sealed tube'
_diffrn_radiation_type MoK\a
_diffrn_radiation_wavelength 0.71073
_diffrn_reflns_av_R_equivalents 0.0780
_diffrn_reflns_av_sigmaI/netI 0.0495
_diffrn_reflns_limit_h_max 12
_diffrn_reflns_limit_h_min -12
_diffrn_reflns_limit_k_max 15
_diffrn_reflns_limit_k_min -15
_diffrn_reflns_limit_l_max 13
_diffrn_reflns_limit_l_min -13
_diffrn_reflns_number 21191
_diffrn_reflns_theta_full 27.85
_diffrn_reflns_theta_max 27.85
_diffrn_reflns_theta_min 2.61
_exptl_absorpt_coefficient_mu 1.619
_exptl_absorpt_correction_T_max 0.729
_exptl_absorpt_correction_T_min 0.689
_exptl_absorpt_correction_type empirical
_exptl_absorpt_process_details '(Blessing, 1995, 1997)'
_exptl_crystal_colour green
_exptl_crystal_density_diffrn 1.662
_exptl_crystal_density_method 'not measured'
_exptl_crystal_description polyhedral
_exptl_crystal_F_000 608
_exptl_crystal_size_max 0.25
_exptl_crystal_size_mid 0.20
_exptl_crystal_size_min 0.18
_refine_diff_density_max 1.156
_refine_diff_density_min -1.411
_refine_diff_density_rms 0.399
_refine_ls_extinction_coef 0.110(8)
_refine_ls_extinction_expression Fc^*^=kFc[1+0.001xFc^2^\l^3^/sin(2\q)]^-1/4^
_refine_ls_extinction_method SHELXL
_refine_ls_goodness_of_fit_ref 1.138
_refine_ls_hydrogen_treatment mixed
_refine_ls_matrix_type full
_refine_ls_number_parameters 173
_refine_ls_number_reflns 2847
_refine_ls_number_restraints 0
_refine_ls_restrained_S_all 1.138
_refine_ls_R_factor_all 0.0995
_refine_ls_R_factor_gt 0.0594
_refine_ls_shift/su_max 0.000
_refine_ls_shift/su_mean 0.000
_refine_ls_structure_factor_coef Fsqd
_refine_ls_weighting_details 'calc w=1/[\s^2^(Fo^2^)+(0.1103P)^2^+0.0000P] where P=(Fo^2^+2Fc^2^)/3'
_refine_ls_weighting_scheme calc
_refine_ls_wR_factor_gt 0.1377
_refine_ls_wR_factor_ref 0.1814
_reflns_number_gt 2034
_reflns_number_total 2847
_reflns_threshold_expression >2sigma(I)
_cod_data_source_file b005612j.txt
_cod_data_source_block Ni(apo)(N(CN)2)2
_cod_depositor_comments
;
The following automatic conversions were performed:
'_symmetry_cell_setting' value 'Monoclinic' changed to 'monoclinic'
according to '/home/saulius/struct/CIF-dictionaries/cif_core.dic'
dictionary named 'cif_core.dic' version 2.4.1 from 2010-06-29.

Automatic conversion script
Id: cif_fix_enum 1527 2010-12-29 10:47:43Z saulius 
;
_cod_original_sg_symbol_H-M ' P 2(1)/n '
_cod_database_code 7010064

loop_
_symmetry_equiv_pos_as_xyz
'x, y, z'
'-x+1/2, y+1/2, -z+1/2'
'-x, -y, -z'
'x-1/2, -y-1/2, z-1/2'

loop_
_atom_site_label
_atom_site_type_symbol
_atom_site_fract_x
_atom_site_fract_y
_atom_site_fract_z
_atom_site_U_iso_or_equiv
_atom_site_adp_type
_atom_site_occupancy
_atom_site_symmetry_multiplicity
_atom_site_calc_flag
_atom_site_refinement_flags
_atom_site_disorder_assembly
_atom_site_disorder_group
Ni1 Ni 0.01299(5) 0.02761(4) 0.34385(5) 0.0328(3) Uani 1 1 d . . .
O1 O -0.0569(3) 0.0930(2) 0.5134(3) 0.0370(7) Uani 1 1 d . . .
N1 N -0.0880(4) 0.2028(3) 0.5364(3) 0.0370(8) Uani 1 1 d . . .
N2 N -0.3096(5) 0.1607(4) 0.4928(6) 0.0777(15) Uani 1 1 d . . .
H1 H -0.3987 0.1796 0.4853 0.080 Uiso 1 1 d R . .
H2 H -0.2842 0.0895 0.4766 0.080 Uiso 1 1 d R . .
N3 N -0.0389(4) 0.1718(3) 0.2418(4) 0.0481(10) Uani 1 1 d . . .
N4 N -0.0912(4) 0.3749(3) 0.2153(5) 0.0586(11) Uani 1 1 d . . .
N5 N -0.3182(4) 0.4602(3) 0.1974(4) 0.0480(10) Uani 1 1 d . . .
N6 N 0.0841(4) -0.0772(3) 0.2067(4) 0.0452(9) Uani 1 1 d . . .
N7 N 0.1092(5) -0.2568(4) 0.0901(4) 0.0664(14) Uani 1 1 d . . .
N8 N 0.2948(4) -0.3963(3) 0.1143(4) 0.0447(9) Uani 1 1 d . . .
C1 C -0.2169(5) 0.2360(4) 0.5266(5) 0.0516(12) Uani 1 1 d . . .
C2 C -0.2446(7) 0.3544(5) 0.5559(5) 0.0665(16) Uani 1 1 d . . .
H3 H -0.3362 0.3835 0.5481 0.080 Uiso 1 1 d R . .
C3 C -0.1398(8) 0.4203(5) 0.5954(6) 0.0738(18) Uani 1 1 d . . .
H4 H -0.1572 0.4974 0.6170 0.080 Uiso 1 1 d R . .
C4 C -0.0055(7) 0.3837(5) 0.6045(6) 0.0709(17) Uani 1 1 d . . .
H5 H 0.0682 0.4341 0.6304 0.080 Uiso 1 1 d R . .
C5 C 0.0213(6) 0.2764(4) 0.5751(5) 0.0554(13) Uani 1 1 d . . .
H6 H 0.1134 0.2485 0.5811 0.080 Uiso 1 1 d R . .
C6 C -0.0695(5) 0.2657(4) 0.2302(4) 0.0422(10) Uani 1 1 d . . .
C7 C -0.2144(5) 0.4154(4) 0.2075(4) 0.0410(10) Uani 1 1 d . . .
C8 C 0.1046(5) -0.1607(4) 0.1553(4) 0.0435(11) Uani 1 1 d . . .
C9 C 0.2134(5) -0.3265(4) 0.1083(4) 0.0410(10) Uani 1 1 d . . .

loop_
_atom_site_aniso_label
_atom_site_aniso_U_11
_atom_site_aniso_U_22
_atom_site_aniso_U_33
_atom_site_aniso_U_23
_atom_site_aniso_U_13
_atom_site_aniso_U_12
Ni1 0.0338(4) 0.0210(3) 0.0439(4) -0.0010(2) 0.0050(2) 0.0005(2)
O1 0.0482(17) 0.0192(13) 0.0444(15) -0.0006(12) 0.0084(12) 0.0057(11)
N1 0.046(2) 0.0230(16) 0.0424(18) 0.0009(15) 0.0102(15) 0.0080(15)
N2 0.056(3) 0.058(3) 0.118(4) -0.013(3) 0.001(3) 0.009(2)
N3 0.052(2) 0.036(2) 0.057(2) 0.0084(18) 0.0073(18) 0.0102(18)
N4 0.042(2) 0.033(2) 0.100(3) 0.005(2) 0.002(2) 0.0048(18)
N5 0.044(2) 0.035(2) 0.064(2) 0.0041(18) -0.0042(18) 0.0072(18)
N6 0.056(2) 0.0326(19) 0.048(2) -0.0039(17) 0.0098(17) 0.0055(18)
N7 0.070(3) 0.057(3) 0.068(3) -0.025(2) -0.018(2) 0.030(2)
N8 0.042(2) 0.041(2) 0.052(2) -0.0034(18) 0.0082(16) 0.0057(18)
C1 0.051(3) 0.048(3) 0.057(3) 0.004(2) 0.011(2) 0.013(2)
C2 0.087(4) 0.050(3) 0.066(3) 0.008(3) 0.025(3) 0.021(3)
C3 0.098(5) 0.041(3) 0.085(4) -0.003(3) 0.030(4) 0.012(3)
C4 0.097(5) 0.039(3) 0.078(4) -0.009(3) 0.015(3) -0.015(3)
C5 0.082(4) 0.032(2) 0.053(3) -0.001(2) 0.011(2) -0.005(2)
C6 0.040(2) 0.039(2) 0.047(2) 0.004(2) 0.0012(18) 0.0049(19)
C7 0.048(3) 0.026(2) 0.048(2) 0.0023(18) 0.0000(19) 0.001(2)
C8 0.046(3) 0.043(3) 0.042(2) 0.002(2) 0.0059(19) 0.012(2)
C9 0.047(3) 0.039(2) 0.038(2) -0.0056(19) 0.0065(18) 0.006(2)

loop_
_atom_type_symbol
_atom_type_description
_atom_type_scat_dispersion_real
_atom_type_scat_dispersion_imag
_atom_type_scat_source
C C 0.0033 0.0016 'International Tables Vol C Tables 4.2.6.8 and 6.1.1.4'
H H 0.0000 0.0000 'International Tables Vol C Tables 4.2.6.8 and 6.1.1.4'
N N 0.0061 0.0033 'International Tables Vol C Tables 4.2.6.8 and 6.1.1.4'
O O 0.0106 0.0060 'International Tables Vol C Tables 4.2.6.8 and 6.1.1.4'
Ni Ni 0.3393 1.1124 'International Tables Vol C Tables 4.2.6.8 and 6.1.1.4'

loop_
_geom_angle_atom_site_label_1
_geom_angle_atom_site_label_2
_geom_angle_atom_site_label_3
_geom_angle
_geom_angle_site_symmetry_1
_geom_angle_site_symmetry_3
_geom_angle_publ_flag
N3 Ni1 N6 101.98(16) . . y
N3 Ni1 N5 91.09(16) . 2_445 y
N6 Ni1 N5 89.05(16) . 2_445 y
N3 Ni1 O1 165.54(14) . 3_556 y
N6 Ni1 O1 92.29(13) . 3_556 y
N5 Ni1 O1 91.47(14) 2_445 3_556 y
N3 Ni1 N8 86.58(16) . 2 y
N6 Ni1 N8 93.00(16) . 2 y
N5 Ni1 N8 177.17(15) 2_445 2 y
O1 Ni1 N8 90.40(13) 3_556 2 y
N3 Ni1 O1 93.51(14) . . y
N6 Ni1 O1 164.23(13) . . y
N5 Ni1 O1 87.73(15) 2_445 . y
O1 Ni1 O1 72.37(11) 3_556 . ?
N8 Ni1 O1 90.81(13) 2 . ?
N1 O1 Ni1 123.7(2) . 3_556 ?
N1 O1 Ni1 126.3(2) . . ?
Ni1 O1 Ni1 107.63(11) 3_556 . ?
C1 N1 O1 119.8(4) . . ?
C1 N1 C5 122.9(4) . . ?
O1 N1 C5 117.2(4) . . ?
C6 N3 Ni1 154.5(4) . . ?
C7 N4 C6 120.6(4) . . ?
C7 N5 Ni1 171.9(4) . 2_455 ?
C8 N6 Ni1 157.5(4) . . ?
C9 N7 C8 121.0(4) . . ?
C9 N8 Ni1 158.2(4) . 2_545 ?
N2 C1 N1 117.8(5) . . ?
N2 C1 C2 124.8(5) . . ?
N1 C1 C2 117.4(5) . . ?
C3 C2 C1 118.1(6) . . ?
C2 C3 C4 123.4(6) . . ?
C5 C4 C3 119.0(6) . . ?
C4 C5 N1 119.1(5) . . ?
N3 C6 N4 174.1(5) . . ?
N5 C7 N4 173.8(5) . . ?
N6 C8 N7 171.7(5) . . ?
N8 C9 N7 171.5(5) . . ?

loop_
_geom_bond_atom_site_label_1
_geom_bond_atom_site_label_2
_geom_bond_distance
_geom_bond_site_symmetry_2
_geom_bond_publ_flag
Ni1 N3 2.043(4) . y
Ni1 N6 2.058(4) . y
Ni1 N5 2.077(4) 2_445 y
Ni1 O1 2.082(3) 3_556 y
Ni1 N8 2.096(4) 2 y
Ni1 O1 2.107(3) . y
O1 N1 1.347(4) . y
O1 Ni1 2.082(3) 3_556 y
N1 C1 1.316(6) . y
N1 C5 1.409(6) . y
N2 C1 1.294(7) . y
N3 C6 1.143(6) . y
N4 C7 1.293(6) . y
N4 C6 1.303(6) . y
N5 C7 1.141(6) . y
N5 Ni1 2.077(4) 2_455 y
N6 C8 1.143(6) . y
N7 C9 1.308(6) . y
N7 C8 1.320(6) . y
N8 C9 1.140(6) . y
N8 Ni1 2.096(4) 2_545 ?
C1 C2 1.450(8) . ?
C2 C3 1.324(9) . ?
C3 C4 1.378(9) . ?
C4 C5 1.324(7) . ?
